data_4512139
loop_
_publ_author_name
'Kang, Yi-Fan'
'Liu, Jian-Qiang'
'Liu, Bo'
'Zhang, Wen-Tao'
'Liu, Qing'
'Liu, Ping'
'Wang, Yao-Yu'

_publ_section_title
;
 Series of Cd(II) and Pb(II) Coordination Polymers Based on a Multilinker
 (R,S-)2,2&#x2032;-Bipyridine-3,3&#x2032;-dicarboxylate-1,1&#x2032;-dioxide
;
_journal_issue 11
_journal_name_full 'Crystal Growth &amp; Design'
_journal_page_first 5466
_journal_paper_doi 10.1021/cg5006192
_journal_volume 14
_journal_year 2014
_chemical_formula_sum 'C18 H21 N3 O11 Pb'
_chemical_formula_weight 662.57
_chemical_name_systematic
; 
 ? 
;
_space_group_IT_number 15
_symmetry_cell_setting monoclinic
_symmetry_space_group_name_Hall '-C 2yc'
_symmetry_space_group_name_H-M 'C 1 2/c 1'
_atom_sites_solution_hydrogens geom
_atom_sites_solution_primary direct
_atom_sites_solution_secondary difmap
_audit_creation_method SHELXL-97
_cell_angle_alpha 90.00
_cell_angle_beta 99.690(2)
_cell_angle_gamma 90.00
_cell_formula_units_Z 8
_cell_length_a 37.119(4)
_cell_length_b 7.9290(10)
_cell_length_c 14.9221(17)
_cell_measurement_reflns_used 3100
_cell_measurement_temperature 296(2)
_cell_measurement_theta_max 25.697
_cell_measurement_theta_min 2.927
_cell_volume 4329.2(9)
_computing_cell_refinement 'Bruker SAINT'
_computing_data_collection 'Bruker APEX2'
_computing_data_reduction 'Bruker SAINT'
_computing_molecular_graphics 'Bruker SHELXTL'
_computing_publication_material 'Bruker SHELXTL'
_computing_structure_refinement 'SHELXL-97 (Sheldrick, 2008)'
_computing_structure_solution 'SHELXS-97 (Sheldrick, 2008)'
_diffrn_ambient_temperature 296(2)
_diffrn_measured_fraction_theta_full 0.984
_diffrn_measured_fraction_theta_max 0.984
_diffrn_measurement_device_type 'Bruker APEX-II CCD'
_diffrn_measurement_method '\f and \w scans'
_diffrn_radiation_monochromator graphite
_diffrn_radiation_source 'fine-focus sealed tube'
_diffrn_radiation_type MoK\a
_diffrn_radiation_wavelength 0.71073
_diffrn_reflns_av_R_equivalents 0.0374
_diffrn_reflns_av_sigmaI/netI 0.0469
_diffrn_reflns_limit_h_max 46
_diffrn_reflns_limit_h_min -44
_diffrn_reflns_limit_k_max 8
_diffrn_reflns_limit_k_min -9
_diffrn_reflns_limit_l_max 14
_diffrn_reflns_limit_l_min -18
_diffrn_reflns_number 11565
_diffrn_reflns_theta_full 26.37
_diffrn_reflns_theta_max 26.37
_diffrn_reflns_theta_min 2.63
_exptl_absorpt_coefficient_mu 7.860
_exptl_absorpt_correction_T_max 0.2651
_exptl_absorpt_correction_T_min 0.1876
_exptl_absorpt_correction_type multi-scan
_exptl_absorpt_process_details SADABS
_exptl_crystal_colour colourless
_exptl_crystal_density_diffrn 2.033
_exptl_crystal_density_method 'not measured'
_exptl_crystal_description block
_exptl_crystal_F_000 2560
_exptl_crystal_size_max 0.32
_exptl_crystal_size_mid 0.26
_exptl_crystal_size_min 0.23
_refine_diff_density_max 0.975
_refine_diff_density_min -1.130
_refine_diff_density_rms 0.137
_refine_ls_extinction_coef 0.00029(3)
_refine_ls_extinction_expression Fc^*^=kFc[1+0.001xFc^2^\l^3^/sin(2\q)]^-1/4^
_refine_ls_extinction_method SHELXL
_refine_ls_goodness_of_fit_ref 1.002
_refine_ls_hydrogen_treatment mixed
_refine_ls_matrix_type full
_refine_ls_number_parameters 326
_refine_ls_number_reflns 4356
_refine_ls_number_restraints 20
_refine_ls_restrained_S_all 1.003
_refine_ls_R_factor_all 0.0380
_refine_ls_R_factor_gt 0.0292
_refine_ls_shift/su_max 0.002
_refine_ls_shift/su_mean 0.000
_refine_ls_structure_factor_coef Fsqd
_refine_ls_weighting_details 'calc w=1/[\s^2^(Fo^2^)+(0.0280P)^2^+0.0000P] where P=(Fo^2^+2Fc^2^)/3'
_refine_ls_weighting_scheme calc
_refine_ls_wR_factor_gt 0.0622
_refine_ls_wR_factor_ref 0.0657
_reflns_number_gt 3654
_reflns_number_total 4356
_reflns_threshold_expression >2sigma(I)
_cod_data_source_file 5.cif
_cod_data_source_block 5
_cod_depositor_comments
;
The following automatic conversions were performed:

'_symmetry_cell_setting' value 'Monoclinic' changed to 'monoclinic'
according to
/home/saulius/struct/COD-crude-data--automatic-downloads/rss-feeds/ACS/lib/dictionaries/cif_core.dic
dictionary named 'cif_core.dic' version 2.4.2 from 2011-04-26.

Automatic conversion script
Id: cif_fix_values 2827 2014-09-09 07:05:25Z andrius 

 Adding full bibliography for 4512136--4512141.cif.
;
_cod_original_cell_volume 4329.1(9)
_cod_original_sg_symbol_H-M 'C2/c  '
_cod_database_code 4512139

loop_
_symmetry_equiv_pos_as_xyz
'x, y, z'
'-x, y, -z+1/2'
'x+1/2, y+1/2, z'
'-x+1/2, y+1/2, -z+1/2'
'-x, -y, -z'
'x, -y, z-1/2'
'-x+1/2, -y+1/2, -z'
'x+1/2, -y+1/2, z-1/2'

loop_
_atom_site_label
_atom_site_type_symbol
_atom_site_fract_x
_atom_site_fract_y
_atom_site_fract_z
_atom_site_U_iso_or_equiv
_atom_site_adp_type
_atom_site_occupancy
_atom_site_symmetry_multiplicity
_atom_site_calc_flag
_atom_site_refinement_flags
_atom_site_disorder_assembly
_atom_site_disorder_group
Pb1 Pb 0.185924(5) 0.73327(2) 0.482618(12) 0.02275(8) Uani 1 1 d . . .
O1 O 0.16253(9) 0.4132(4) 0.4856(2) 0.0315(8) Uani 1 1 d . . .
O2 O 0.18900(9) 0.6193(4) 0.3241(2) 0.0295(8) Uani 1 1 d . . .
O3 O 0.14804(10) 0.1591(5) 0.1082(2) 0.0376(9) Uani 1 1 d . . .
O4 O 0.19252(10) 0.3220(5) 0.1762(2) 0.0411(9) Uani 1 1 d . . .
O5 O 0.18358(9) 0.0112(4) 0.4084(2) 0.0367(9) Uani 1 1 d . . .
O6 O 0.24212(10) -0.0625(4) 0.4387(3) 0.0407(10) Uani 1 1 d . . .
N1 N 0.14417(10) 0.3520(5) 0.4080(3) 0.0236(9) Uani 1 1 d . . .
N2 N 0.21404(10) 0.4972(5) 0.3403(2) 0.0229(9) Uani 1 1 d . . .
N3 N 0.11994(12) 0.7597(5) 0.4091(3) 0.0296(10) Uani 1 1 d . . .
C2 C 0.10811(14) 0.3270(7) 0.3990(4) 0.0329(12) Uani 1 1 d . . .
H2 H 0.0963 0.3466 0.4482 0.039 Uiso 1 1 calc R . .
C3 C 0.08841(15) 0.2728(6) 0.3179(4) 0.0375(13) Uani 1 1 d . . .
H3 H 0.0633 0.2567 0.3122 0.045 Uiso 1 1 calc R . .
C4 C 0.10585(14) 0.2424(6) 0.2454(4) 0.0321(12) Uani 1 1 d . . .
H4 H 0.0926 0.2063 0.1902 0.038 Uiso 1 1 calc R . .
C5 C 0.14334(13) 0.2658(5) 0.2547(3) 0.0229(10) Uani 1 1 d . . .
C6 C 0.16224(13) 0.3164(5) 0.3391(3) 0.0205(10) Uani 1 1 d . . .
C7 C 0.20278(13) 0.3387(5) 0.3560(3) 0.0196(10) Uani 1 1 d . . .
C8 C 0.22865(13) 0.2109(6) 0.3803(3) 0.0239(10) Uani 1 1 d . . .
C9 C 0.26447(14) 0.2462(6) 0.3784(3) 0.0298(12) Uani 1 1 d . . .
H9 H 0.2820 0.1622 0.3922 0.036 Uiso 1 1 calc R . .
C10 C 0.27485(14) 0.4061(6) 0.3561(3) 0.0322(12) Uani 1 1 d . . .
H10 H 0.2992 0.4283 0.3526 0.039 Uiso 1 1 calc R . .
C11 C 0.24946(13) 0.5314(6) 0.3392(3) 0.0265(11) Uani 1 1 d . . .
H11 H 0.2566 0.6403 0.3270 0.032 Uiso 1 1 calc R . .
C13 C 0.09308(15) 0.7119(6) 0.4546(4) 0.0354(13) Uani 1 1 d . . .
H13 H 0.0997 0.6676 0.5128 0.042 Uiso 1 1 calc R . .
C14 C 0.05671(15) 0.7253(7) 0.4193(4) 0.0378(14) Uani 1 1 d . . .
H14 H 0.0392 0.6933 0.4539 0.045 Uiso 1 1 calc R . .
C15 C 0.04592(15) 0.7873(7) 0.3309(4) 0.0354(13) Uani 1 1 d . . .
C16 C 0.07340(15) 0.8356(7) 0.2843(3) 0.0377(13) Uani 1 1 d . . .
H16 H 0.0677 0.8778 0.2255 0.045 Uiso 1 1 calc R . .
C17 C 0.10952(15) 0.8207(7) 0.3258(4) 0.0353(13) Uani 1 1 d . . .
H17 H 0.1276 0.8553 0.2934 0.042 Uiso 1 1 calc R . .
C18 C 0.00685(15) 0.7934(7) 0.2934(4) 0.0431(15) Uani 1 1 d . . .
H18 H -0.0095 0.7976 0.3343 0.052 Uiso 1 1 calc R . .
C19 C 0.16346(14) 0.2478(6) 0.1744(3) 0.0262(11) Uani 1 1 d . . .
C20 C 0.21722(14) 0.0397(6) 0.4111(3) 0.0255(11) Uani 1 1 d . . .
O1W O 0.0079(2) 0.6920(11) 0.6619(4) 0.105(2) Uani 1 1 d D . .
H1A H 0.024(2) 0.628(11) 0.650(7) 0.158 Uiso 1 1 d D . .
H1B H 0.002(5) 0.770(19) 0.627(11) 0.158 Uiso 0.50 1 d PD A 1
H1C H 0.005(5) 0.70(2) 0.715(3) 0.158 Uiso 0.50 1 d PD B 2
O2W O 0.02503(13) 0.1396(7) 0.4949(3) 0.0805(15) Uani 1 1 d D . .
H2A H 0.0098 0.0658 0.4776 0.121 Uiso 0.50 1 d PRD C 1
H2B H 0.0472 0.1091 0.4969 0.121 Uiso 0.50 1 d PRD C 1
H2C H 0.0246 0.1808 0.4435 0.121 Uiso 0.50 1 d PRD C 2
H2D H 0.0458 0.1057 0.5213 0.121 Uiso 0.50 1 d PRD C 2
O3W O 0.13616(11) 0.3656(6) 0.6485(3) 0.0541(11) Uani 1 1 d D . .
H3A H 0.1404(15) 0.377(9) 0.5964(14) 0.081 Uiso 1 1 d D . .
H3B H 0.1545(9) 0.360(10) 0.688(3) 0.081 Uiso 1 1 d D . .
O4W O 0.09556(12) 0.0838(6) 0.5740(4) 0.0620(12) Uani 1 1 d D . .
H4B H 0.1068(15) -0.004(5) 0.568(5) 0.093 Uiso 1 1 d D . .
H4A H 0.1083(14) 0.158(6) 0.603(5) 0.093 Uiso 1 1 d D . .
O5W O 0.05647(16) 0.4564(6) 0.5984(4) 0.0809(15) Uani 1 1 d D . .
H5A H 0.0430(16) 0.383(7) 0.571(6) 0.121 Uiso 1 1 d D . .
H5B H 0.0776(8) 0.425(9) 0.617(6) 0.121 Uiso 1 1 d D . .

loop_
_atom_site_aniso_label
_atom_site_aniso_U_11
_atom_site_aniso_U_22
_atom_site_aniso_U_33
_atom_site_aniso_U_23
_atom_site_aniso_U_13
_atom_site_aniso_U_12
Pb1 0.02133(12) 0.02414(12) 0.02244(12) 0.00033(7) 0.00274(7) -0.00067(7)
O1 0.029(2) 0.039(2) 0.0237(19) -0.0042(15) -0.0013(16) -0.0056(16)
O2 0.034(2) 0.0232(18) 0.031(2) 0.0029(14) 0.0056(16) 0.0027(15)
O3 0.037(2) 0.050(2) 0.026(2) -0.0116(17) 0.0053(17) -0.0057(18)
O4 0.031(2) 0.064(3) 0.030(2) -0.0122(18) 0.0081(17) -0.0122(19)
O5 0.019(2) 0.032(2) 0.058(3) 0.0122(16) 0.0000(18) -0.0023(15)
O6 0.030(2) 0.033(2) 0.060(3) 0.0166(18) 0.0081(19) 0.0078(16)
N1 0.021(2) 0.023(2) 0.027(2) 0.0021(16) 0.0056(18) 0.0020(16)
N2 0.020(2) 0.028(2) 0.021(2) -0.0015(16) 0.0020(18) -0.0031(17)
N3 0.022(2) 0.035(2) 0.031(2) 0.0017(18) -0.0004(19) -0.0006(18)
C2 0.025(3) 0.041(3) 0.037(3) 0.000(2) 0.016(2) 0.001(2)
C3 0.015(3) 0.053(4) 0.044(3) -0.005(3) 0.006(2) -0.006(2)
C4 0.020(3) 0.039(3) 0.035(3) -0.005(2) -0.001(2) -0.005(2)
C5 0.020(3) 0.022(2) 0.024(3) 0.0037(18) 0.000(2) -0.0002(19)
C6 0.022(3) 0.016(2) 0.024(3) 0.0045(18) 0.004(2) 0.0018(18)
C7 0.024(3) 0.020(2) 0.015(2) 0.0028(17) 0.0025(19) -0.0005(19)
C8 0.022(3) 0.028(2) 0.022(2) 0.0004(19) 0.006(2) 0.001(2)
C9 0.023(3) 0.037(3) 0.030(3) 0.004(2) 0.005(2) 0.007(2)
C10 0.016(3) 0.042(3) 0.039(3) 0.002(2) 0.003(2) -0.003(2)
C11 0.024(3) 0.029(3) 0.026(3) 0.002(2) 0.004(2) -0.008(2)
C13 0.034(3) 0.043(3) 0.026(3) 0.004(2) -0.001(2) -0.003(3)
C14 0.020(3) 0.059(4) 0.034(3) 0.007(3) 0.003(2) -0.005(3)
C15 0.026(3) 0.041(3) 0.039(3) -0.003(2) 0.005(3) -0.005(2)
C16 0.037(3) 0.047(3) 0.026(3) 0.006(2) -0.005(3) 0.000(3)
C17 0.033(3) 0.041(3) 0.033(3) 0.002(2) 0.007(3) -0.005(2)
C18 0.027(3) 0.062(4) 0.040(3) 0.003(3) 0.007(3) -0.002(3)
C19 0.026(3) 0.032(3) 0.020(2) 0.000(2) -0.001(2) 0.008(2)
C20 0.031(3) 0.021(2) 0.024(3) 0.0011(19) 0.004(2) 0.001(2)
O1W 0.089(5) 0.153(7) 0.075(4) 0.013(4) 0.015(4) 0.042(4)
O2W 0.059(3) 0.099(4) 0.080(4) 0.009(3) 0.002(3) 0.019(3)
O3W 0.054(3) 0.065(3) 0.045(3) -0.003(2) 0.011(2) -0.019(2)
O4W 0.054(3) 0.047(3) 0.081(4) -0.004(2) 0.001(3) 0.011(2)
O5W 0.080(4) 0.070(4) 0.097(5) 0.013(3) 0.025(4) 0.005(3)

loop_
_atom_type_symbol
_atom_type_description
_atom_type_scat_dispersion_real
_atom_type_scat_dispersion_imag
_atom_type_scat_source
C C 0.0033 0.0016 'International Tables Vol C Tables 4.2.6.8 and 6.1.1.4'
H H 0.0000 0.0000 'International Tables Vol C Tables 4.2.6.8 and 6.1.1.4'
N N 0.0061 0.0033 'International Tables Vol C Tables 4.2.6.8 and 6.1.1.4'
O O 0.0106 0.0060 'International Tables Vol C Tables 4.2.6.8 and 6.1.1.4'
Pb Pb -3.3944 10.1111 'International Tables Vol C Tables 4.2.6.8 and 6.1.1.4'

loop_
_geom_angle_atom_site_label_1
_geom_angle_atom_site_label_2
_geom_angle_atom_site_label_3
_geom_angle
_geom_angle_site_symmetry_1
_geom_angle_site_symmetry_3
O5 Pb1 N3 76.78(11) 1_565 .
O5 Pb1 O2 84.47(11) 1_565 .
N3 Pb1 O2 79.49(12) . .
O5 Pb1 O3 92.69(11) 1_565 6_566
N3 Pb1 O3 71.95(12) . 6_566
O2 Pb1 O3 151.16(11) . 6_566
O5 Pb1 O1 150.07(11) 1_565 .
N3 Pb1 O1 78.01(11) . .
O2 Pb1 O1 75.28(10) . .
O3 Pb1 O1 94.62(11) 6_566 .
N1 O1 Pb1 116.7(2) . .
N2 O2 Pb1 103.1(2) . .
C19 O3 Pb1 98.5(3) . 6_565
C20 O5 Pb1 100.7(3) . 1_545
O1 N1 C2 119.8(4) . .
O1 N1 C6 119.5(4) . .
C2 N1 C6 120.7(4) . .
O2 N2 C11 120.3(4) . .
O2 N2 C7 118.5(4) . .
C11 N2 C7 121.2(4) . .
C17 N3 C13 116.7(5) . .
C17 N3 Pb1 123.1(4) . .
C13 N3 Pb1 120.2(3) . .
N1 C2 C3 120.6(5) . .
N1 C2 H2 119.7 . .
C3 C2 H2 119.7 . .
C4 C3 C2 119.9(5) . .
C4 C3 H3 120.1 . .
C2 C3 H3 120.1 . .
C3 C4 C5 119.7(5) . .
C3 C4 H4 120.1 . .
C5 C4 H4 120.1 . .
C4 C5 C6 118.2(5) . .
C4 C5 C19 121.7(4) . .
C6 C5 C19 120.0(4) . .
N1 C6 C5 120.7(4) . .
N1 C6 C7 117.6(4) . .
C5 C6 C7 121.7(4) . .
N2 C7 C8 119.8(4) . .
N2 C7 C6 114.3(4) . .
C8 C7 C6 125.8(4) . .
C9 C8 C7 118.3(4) . .
C9 C8 C20 120.9(4) . .
C7 C8 C20 120.8(4) . .
C8 C9 C10 120.4(5) . .
C8 C9 H9 119.8 . .
C10 C9 H9 119.8 . .
C11 C10 C9 120.1(5) . .
C11 C10 H10 120.0 . .
C9 C10 H10 120.0 . .
N2 C11 C10 119.9(4) . .
N2 C11 H11 120.1 . .
C10 C11 H11 120.1 . .
N3 C13 C14 123.3(5) . .
N3 C13 H13 118.4 . .
C14 C13 H13 118.4 . .
C13 C14 C15 119.7(5) . .
C13 C14 H14 120.1 . .
C15 C14 H14 120.1 . .
C16 C15 C14 116.9(5) . .
C16 C15 C18 124.4(5) . .
C14 C15 C18 118.6(5) . .
C15 C16 C17 119.6(5) . .
C15 C16 H16 120.2 . .
C17 C16 H16 120.2 . .
N3 C17 C16 123.8(5) . .
N3 C17 H17 118.1 . .
C16 C17 H17 118.1 . .
C18 C18 C15 125.0(7) 2 .
C18 C18 H18 117.5 2 .
C15 C18 H18 117.5 . .
O4 C19 O3 124.3(5) . .
O4 C19 C5 119.0(4) . .
O3 C19 C5 116.6(4) . .
O6 C20 O5 124.6(4) . .
O6 C20 C8 116.9(4) . .
O5 C20 C8 118.4(4) . .
H1A O1W H1B 117(2) . .
H1A O1W H1C 116(2) . .
H1B O1W H1C 122(10) . .
H2A O2W H2B 114.5 . .
H2A O2W H2C 94.8 . .
H2B O2W H2C 90.7 . .
H2A O2W H2D 116.1 . .
H2C O2W H2D 115.4 . .
H3A O3W H3B 115(2) . .
H4B O4W H4A 114(2) . .
H5A O5W H5B 115(2) . .

loop_
_geom_bond_atom_site_label_1
_geom_bond_atom_site_label_2
_geom_bond_distance
_geom_bond_site_symmetry_2
Pb1 O5 2.462(3) 1_565
Pb1 N3 2.518(4) .
Pb1 O2 2.552(3) .
Pb1 O3 2.665(3) 6_566
Pb1 O1 2.685(3) .
O1 N1 1.333(4) .
O2 N2 1.336(5) .
O3 C19 1.268(6) .
O3 Pb1 2.665(3) 6_565
O4 C19 1.225(6) .
O5 C20 1.263(6) .
O5 Pb1 2.462(3) 1_545
O6 C20 1.246(5) .
N1 C2 1.337(6) .
N1 C6 1.348(6) .
N2 C11 1.345(6) .
N2 C7 1.357(5) .
N3 C17 1.330(6) .
N3 C13 1.351(7) .
C2 C3 1.374(7) .
C2 H2 0.9300 .
C3 C4 1.373(8) .
C3 H3 0.9300 .
C4 C5 1.387(7) .
C4 H4 0.9300 .
C5 C6 1.394(6) .
C5 C19 1.521(7) .
C6 C7 1.494(6) .
C7 C8 1.401(6) .
C8 C9 1.364(7) .
C8 C20 1.516(6) .
C9 C10 1.382(6) .
C9 H9 0.9300 .
C10 C11 1.363(6) .
C10 H10 0.9300 .
C11 H11 0.9300 .
C13 C14 1.368(7) .
C13 H13 0.9300 .
C14 C15 1.402(7) .
C14 H14 0.9300 .
C15 C16 1.382(7) .
C15 C18 1.465(7) .
C16 C17 1.384(7) .
C16 H16 0.9300 .
C17 H17 0.9300 .
C18 C18 1.309(11) 2
C18 H18 0.9300 .
O1W H1A 0.816(10) .
O1W H1B 0.818(10) .
O1W H1C 0.820(10) .
O2W H2A 0.8236 .
O2W H2B 0.8540 .
O2W H2C 0.8311 .
O2W H2D 0.8472 .
O3W H3A 0.824(10) .
O3W H3B 0.823(10) .
O4W H4B 0.826(10) .
O4W H4A 0.827(10) .
O5W H5A 0.825(10) .
O5W H5B 0.824(10) .

loop_
_geom_hbond_atom_site_label_D
_geom_hbond_atom_site_label_H
_geom_hbond_atom_site_label_A
_geom_hbond_distance_DH
_geom_hbond_distance_HA
_geom_hbond_distance_DA
_geom_hbond_angle_DHA
_geom_hbond_site_symmetry_A
O1W H1A O5W 0.816(10) 2.06(2) 2.866(8) 169(11) .
O1W H1B O2W 0.818(10) 2.05(13) 2.791(7) 150(25) 5_566
O1W H1C O1W 0.820(10) 1.98(3) 2.788(12) 171(21) 2_556
O2W H2A O2W 0.82 2.16 2.911(10) 151.2 5_556
O2W H2D O4W 0.85 1.89 2.721(6) 166.0 .
O2W H2C O1W 0.83 2.08 2.791(7) 144.0 5_566
O3W H3A O1 0.824(10) 1.987(19) 2.795(5) 166(5) .
O3W H3B O2 0.823(10) 2.22(2) 2.999(5) 159(6) 6_566
O4W H4B O3 0.826(10) 1.97(3) 2.726(5) 151(6) 6_556
O4W H4A O3W 0.827(10) 2.003(19) 2.817(6) 168(8) .
O5W H5A O2W 0.825(10) 2.28(3) 3.073(8) 160(7) .
O5W H5B O3W 0.824(10) 2.197(18) 3.014(7) 171(9) .

loop_
_geom_torsion_atom_site_label_1
_geom_torsion_atom_site_label_2
_geom_torsion_atom_site_label_3
_geom_torsion_atom_site_label_4
_geom_torsion
_geom_torsion_site_symmetry_1
_geom_torsion_site_symmetry_4
O5 Pb1 O1 N1 15.9(4) 1_565 .
N3 Pb1 O1 N1 49.1(3) . .
O2 Pb1 O1 N1 -33.1(3) . .
O3 Pb1 O1 N1 119.5(3) 6_566 .
O5 Pb1 O2 N2 138.2(2) 1_565 .
N3 Pb1 O2 N2 -144.2(3) . .
O3 Pb1 O2 N2 -136.3(3) 6_566 .
O1 Pb1 O2 N2 -64.0(2) . .
Pb1 O1 N1 C2 -107.7(4) . .
Pb1 O1 N1 C6 72.1(4) . .
Pb1 O2 N2 C11 -91.4(4) . .
Pb1 O2 N2 C7 89.8(4) . .
O5 Pb1 N3 C17 42.2(4) 1_565 .
O2 Pb1 N3 C17 -44.6(4) . .
O3 Pb1 N3 C17 139.5(4) 6_566 .
O1 Pb1 N3 C17 -121.6(4) . .
O5 Pb1 N3 C13 -137.4(4) 1_565 .
O2 Pb1 N3 C13 135.9(4) . .
O3 Pb1 N3 C13 -40.1(4) 6_566 .
O1 Pb1 N3 C13 58.9(4) . .
O1 N1 C2 C3 176.4(4) . .
C6 N1 C2 C3 -3.3(7) . .
N1 C2 C3 C4 0.5(8) . .
C2 C3 C4 C5 0.4(8) . .
C3 C4 C5 C6 1.4(7) . .
C3 C4 C5 C19 -174.9(4) . .
O1 N1 C6 C5 -174.6(4) . .
C2 N1 C6 C5 5.2(7) . .
O1 N1 C6 C7 3.5(6) . .
C2 N1 C6 C7 -176.7(4) . .
C4 C5 C6 N1 -4.2(6) . .
C19 C5 C6 N1 172.2(4) . .
C4 C5 C6 C7 177.8(4) . .
C19 C5 C6 C7 -5.8(6) . .
O2 N2 C7 C8 -174.9(4) . .
C11 N2 C7 C8 6.3(6) . .
O2 N2 C7 C6 8.8(6) . .
C11 N2 C7 C6 -170.0(4) . .
N1 C6 C7 N2 -86.7(5) . .
C5 C6 C7 N2 91.3(5) . .
N1 C6 C7 C8 97.2(5) . .
C5 C6 C7 C8 -84.8(6) . .
N2 C7 C8 C9 -6.6(7) . .
C6 C7 C8 C9 169.2(5) . .
N2 C7 C8 C20 171.2(4) . .
C6 C7 C8 C20 -12.9(7) . .
C7 C8 C9 C10 2.2(7) . .
C20 C8 C9 C10 -175.6(4) . .
C8 C9 C10 C11 2.6(8) . .
O2 N2 C11 C10 179.8(4) . .
C7 N2 C11 C10 -1.5(7) . .
C9 C10 C11 N2 -3.0(7) . .
C17 N3 C13 C14 -0.7(8) . .
Pb1 N3 C13 C14 178.9(4) . .
N3 C13 C14 C15 1.7(8) . .
C13 C14 C15 C16 -1.3(8) . .
C13 C14 C15 C18 177.4(5) . .
C14 C15 C16 C17 0.1(8) . .
C18 C15 C16 C17 -178.4(5) . .
C13 N3 C17 C16 -0.6(8) . .
Pb1 N3 C17 C16 179.8(4) . .
C15 C16 C17 N3 0.9(8) . .
C16 C15 C18 C18 22.3(7) . 2
C14 C15 C18 C18 -156.2(4) . 2
Pb1 O3 C19 O4 -15.1(6) 6_565 .
Pb1 O3 C19 C5 162.8(3) 6_565 .
C4 C5 C19 O4 155.3(5) . .
C6 C5 C19 O4 -20.9(7) . .
C4 C5 C19 O3 -22.7(7) . .
C6 C5 C19 O3 161.1(4) . .
Pb1 O5 C20 O6 5.3(6) 1_545 .
Pb1 O5 C20 C8 -173.7(3) 1_545 .
C9 C8 C20 O6 3.5(7) . .
C7 C8 C20 O6 -174.2(4) . .
C9 C8 C20 O5 -177.4(5) . .
C7 C8 C20 O5 4.9(7) . .
